data_4321255
loop_
_publ_author_name
'Paul G. Jene'
'James A. Ibers'

_publ_section_title
;
 Structural Characterization of the Picket Fence (TpivPP) Porphyrins
 Co(TpivPP), Co(TpivPP)(NO2)(1-MeIm), and Co(TpivPP)(NO2)(1,2-Me2Im)
;
_journal_name_full 'Inorganic Chemistry'
_journal_page_first 3823
_journal_page_last 3827
_journal_paper_doi 10.1021/ic000127p
_journal_volume 39
_journal_year 2000
_chemical_formula_sum 'C64 H64 Co N8 O4'
_chemical_formula_weight 1068.16
_chemical_name_common Co(TpivPP)
_chemical_name_systematic
; 
 (\a,\a,\a,\a-tetrakis(o-pivalamidophenyl)
porphyrinato)cobalt(II)
;
_space_group_IT_number 14
_symmetry_cell_setting monoclinic
_symmetry_space_group_name_Hall '-P 2ybc'
_symmetry_space_group_name_H-M 'P 1 21/c 1'
_atom_sites_solution_hydrogens geom
_atom_sites_solution_primary direct
_atom_sites_solution_secondary difmap
_audit_creation_method SHELXL-97
_cell_angle_alpha 90
_cell_angle_beta 115.030(1)
_cell_angle_gamma 90
_cell_formula_units_Z 4
_cell_length_a 17.578(1)
_cell_length_b 17.596(1)
_cell_length_c 20.639(1)
_cell_measurement_reflns_used 7823
_cell_measurement_temperature 153(2)
_cell_measurement_theta_max 25.50
_cell_measurement_theta_min 1.59
_cell_volume 5784.2(5)
_computing_cell_refinement 'SMART version 5.101 (Bruker, 1999)'
_computing_data_collection 'SMART version 5.101 (Bruker, 1999)'
_computing_data_reduction 'SAINT-Plus version 5.101 (Bruker, 1999)'
_computing_molecular_graphics 'SHELXTL-99 (Sheldrick, 1999)'
_computing_publication_material 'SHELXTL-99 (Sheldrick, 1999)'
_computing_structure_refinement 'SHELXL-99 (Sheldrick, 1999)'
_computing_structure_solution 'SHELXS-99 (Sheldrick, 1990)'
_diffrn_ambient_temperature 153(2)
_diffrn_measured_fraction_theta_full 0.999
_diffrn_measured_fraction_theta_max 0.999
_diffrn_measurement_device_type 'Bruker Smart 1000 CCD'
_diffrn_measurement_method \w
_diffrn_radiation_monochromator graphite
_diffrn_radiation_source 'standard-focus sealed tube'
_diffrn_radiation_type 'Mo K\a'
_diffrn_radiation_wavelength 0.71073
_diffrn_reflns_av_R_equivalents 0.039
_diffrn_reflns_av_sigmaI/netI 0.0545
_diffrn_reflns_limit_h_max 12
_diffrn_reflns_limit_h_min -21
_diffrn_reflns_limit_k_max 21
_diffrn_reflns_limit_k_min -21
_diffrn_reflns_limit_l_max 25
_diffrn_reflns_limit_l_min -20
_diffrn_reflns_number 31330
_diffrn_reflns_theta_full 25.50
_diffrn_reflns_theta_max 25.50
_diffrn_reflns_theta_min 1.59
_diffrn_standards_decay_% <2
_exptl_absorpt_coefficient_mu 0.351
_exptl_absorpt_correction_T_max 0.990
_exptl_absorpt_correction_T_min 0.935
_exptl_absorpt_correction_type numerical
_exptl_absorpt_process_details 'face indexed (Sheldrick, 1997)'
_exptl_crystal_colour purple
_exptl_crystal_density_diffrn 1.227
_exptl_crystal_density_method 'not measured'
_exptl_crystal_description shard
_exptl_crystal_F_000 2252
_exptl_crystal_size_max 0.24
_exptl_crystal_size_mid 0.22
_exptl_crystal_size_min 0.03
_refine_diff_density_max 0.740
_refine_diff_density_min -0.297
_refine_diff_density_rms 0.057
_refine_ls_extinction_method none
_refine_ls_goodness_of_fit_ref 1.283
_refine_ls_hydrogen_treatment 'fixed with a riding model'
_refine_ls_matrix_type full
_refine_ls_number_parameters 697
_refine_ls_number_reflns 10754
_refine_ls_number_restraints 0
_refine_ls_restrained_S_all 1.283
_refine_ls_R_factor_all 0.0783
_refine_ls_R_factor_gt 0.050
_refine_ls_shift/su_max 0.108
_refine_ls_shift/su_mean 0.004
_refine_ls_structure_factor_coef Fsqd
_refine_ls_weighting_details
; calc 
w = 1/[\s^2^(Fo^2^)+(0.04Fo^2^)^2^] 
;
_refine_ls_weighting_scheme calc
_refine_ls_wR_factor_gt 0.1156
_refine_ls_wR_factor_ref 0.122
_reflns_number_gt 7180
_reflns_number_total 10754
_reflns_threshold_expression >2sigma(I)
_cod_data_source_file ic000127p_1.cif
_cod_data_source_block cmpd1
_cod_depositor_comments
;
The following automatic conversions were performed:

'_symmetry_cell_setting' value 'Monoclinic' changed to 'monoclinic'
according to the built-in table from CIF Core dictionary named
'cif_core.dic' version 2.4.1 from 2010-06-29.

Automatic conversion script
Id: cif_fix_values 1646 2011-03-28 12:23:43Z adriana 
;
_cod_original_cell_volume 5784.3(5)
_cod_original_sg_symbol_H-M 'P 21/c'
_cod_database_code 4321255

loop_
_symmetry_equiv_pos_as_xyz
'x, y, z'
'-x, y+1/2, -z+1/2'
'-x, -y, -z'
'x, -y-1/2, z-1/2'

loop_
_atom_site_label
_atom_site_type_symbol
_atom_site_fract_x
_atom_site_fract_y
_atom_site_fract_z
_atom_site_U_iso_or_equiv
_atom_site_adp_type
_atom_site_occupancy
_atom_site_symmetry_multiplicity
_atom_site_calc_flag
_atom_site_refinement_flags
_atom_site_disorder_assembly
_atom_site_disorder_group
Co1 Co 0.32424(2) 0.259302(18) 0.126051(18) 0.02831(11) Uani 1 1 d . . .
N1 N 0.23719(13) 0.32526(11) 0.13168(10) 0.0286(5) Uani 1 1 d . . .
N2 N 0.26071(13) 0.16888(11) 0.13087(10) 0.0276(5) Uani 1 1 d . . .
N3 N 0.41129(13) 0.19360(11) 0.12053(10) 0.0294(5) Uani 1 1 d . . .
N4 N 0.38598(13) 0.34994(11) 0.11876(10) 0.0295(5) Uani 1 1 d . . .
N5 N -0.00522(15) 0.18296(14) 0.02586(12) 0.0488(7) Uani 1 1 d . . .
H5A H 0.0396 0.2039 0.0245 0.059 Uiso 1 1 calc R . .
N6 N 0.30221(16) -0.01902(13) -0.00337(12) 0.0535(7) Uani 1 1 d . . .
H6A H 0.2856 0.0270 0.0012 0.064 Uiso 1 1 calc R . .
N7 N 0.50761(14) 0.30220(14) -0.02341(12) 0.0462(6) Uani 1 1 d . . .
H7B H 0.4696 0.2787 -0.0135 0.055 Uiso 1 1 calc R . .
N8 N 0.18048(16) 0.52155(13) -0.00316(13) 0.0496(7) Uani 1 1 d . . .
H8B H 0.2030 0.4759 0.0031 0.060 Uiso 1 1 calc R . .
C1 C 0.23323(17) 0.40424(14) 0.12910(13) 0.0329(6) Uani 1 1 d . . .
C2 C 0.15840(18) 0.43058(16) 0.13329(15) 0.0428(7) Uani 1 1 d . . .
H2A H 0.1419 0.4821 0.1327 0.051 Uiso 1 1 calc R . .
C3 C 0.11554(18) 0.36870(15) 0.13818(14) 0.0392(7) Uani 1 1 d . . .
H3A H 0.0631 0.3684 0.1413 0.047 Uiso 1 1 calc R . .
C4 C 0.16437(16) 0.30374(14) 0.13779(13) 0.0295(6) Uani 1 1 d . . .
C5 C 0.14101(16) 0.22897(14) 0.14306(13) 0.0294(6) Uani 1 1 d . . .
C6 C 0.18700(16) 0.16643(14) 0.13939(13) 0.0298(6) Uani 1 1 d . . .
C7 C 0.16257(17) 0.08872(14) 0.14232(14) 0.0367(7) Uani 1 1 d . . .
H7A H 0.1145 0.0723 0.1484 0.044 Uiso 1 1 calc R . .
C8 C 0.22010(17) 0.04381(15) 0.13491(14) 0.0368(7) Uani 1 1 d . . .
H8A H 0.2198 -0.0102 0.1338 0.044 Uiso 1 1 calc R . .
C9 C 0.28194(16) 0.09245(14) 0.12902(13) 0.0297(6) Uani 1 1 d . . .
C10 C 0.35402(17) 0.06650(14) 0.12473(13) 0.0316(6) Uani 1 1 d . . .
C11 C 0.41411(16) 0.11449(14) 0.12114(13) 0.0327(6) Uani 1 1 d . . .
C12 C 0.48880(18) 0.08832(15) 0.11619(15) 0.0416(7) Uani 1 1 d . . .
H12A H 0.5048 0.0369 0.1157 0.050 Uiso 1 1 calc R . .
C13 C 0.53190(18) 0.14995(15) 0.11241(15) 0.0418(7) Uani 1 1 d . . .
H13A H 0.5839 0.1501 0.1086 0.050 Uiso 1 1 calc R . .
C14 C 0.48479(16) 0.21518(14) 0.11513(13) 0.0308(6) Uani 1 1 d . . .
C15 C 0.50814(16) 0.29010(14) 0.11087(13) 0.0307(6) Uani 1 1 d . . .
C16 C 0.46072(17) 0.35231(14) 0.11205(13) 0.0326(6) Uani 1 1 d . . .
C17 C 0.48357(18) 0.42988(15) 0.10549(15) 0.0408(7) Uani 1 1 d . . .
H17A H 0.5320 0.4461 0.0999 0.049 Uiso 1 1 calc R . .
C18 C 0.42338(19) 0.47470(15) 0.10880(15) 0.0442(7) Uani 1 1 d . . .
H18A H 0.4212 0.5286 0.1059 0.053 Uiso 1 1 calc R . .
C19 C 0.36356(17) 0.42618(14) 0.11755(13) 0.0334(6) Uani 1 1 d . . .
C20 C 0.29210(18) 0.45197(14) 0.12315(13) 0.0357(6) Uani 1 1 d . . .
C21 C 0.06010(17) 0.21672(14) 0.14952(14) 0.0331(6) Uani 1 1 d . . .
C22 C 0.05476(19) 0.22949(15) 0.21391(15) 0.0423(7) Uani 1 1 d . . .
H22A H 0.1032 0.2456 0.2545 0.051 Uiso 1 1 calc R . .
C23 C -0.0203(2) 0.21905(17) 0.21964(17) 0.0504(8) Uani 1 1 d . . .
H23A H -0.0232 0.2284 0.2639 0.061 Uiso 1 1 calc R . .
C24 C -0.0905(2) 0.19527(17) 0.16154(17) 0.0491(8) Uani 1 1 d . . .
H24A H -0.1416 0.1875 0.1660 0.059 Uiso 1 1 calc R . .
C25 C -0.08740(18) 0.18245(17) 0.09650(17) 0.0473(8) Uani 1 1 d . . .
H25A H -0.1362 0.1665 0.0562 0.057 Uiso 1 1 calc R . .
C26 C -0.01266(17) 0.19312(15) 0.09069(15) 0.0375(7) Uani 1 1 d . . .
C27 C -0.05591(19) 0.14626(16) -0.03450(15) 0.0431(7) Uani 1 1 d . . .
C28 C -0.01976(19) 0.13561(17) -0.08974(15) 0.0478(8) Uani 1 1 d . . .
C29 C -0.0920(2) 0.1398(2) -0.16342(17) 0.0768(12) Uani 1 1 d . . .
H29A H -0.1167 0.1908 -0.1711 0.115 Uiso 1 1 calc R . .
H29B H -0.1347 0.1021 -0.1671 0.115 Uiso 1 1 calc R . .
H29C H -0.0712 0.1292 -0.1997 0.115 Uiso 1 1 calc R . .
C30 C 0.04689(19) 0.19454(17) -0.08418(16) 0.0494(8) Uani 1 1 d . . .
H30A H 0.0220 0.2455 -0.0923 0.074 Uiso 1 1 calc R . .
H30B H 0.0679 0.1837 -0.1203 0.074 Uiso 1 1 calc R . .
H30C H 0.0935 0.1922 -0.0364 0.074 Uiso 1 1 calc R . .
C31 C 0.0192(2) 0.05517(18) -0.07721(18) 0.0681(10) Uani 1 1 d . . .
H31A H -0.0236 0.0176 -0.0808 0.102 Uiso 1 1 calc R . .
H31B H 0.0658 0.0526 -0.0295 0.102 Uiso 1 1 calc R . .
H31C H 0.0401 0.0443 -0.1134 0.102 Uiso 1 1 calc R . .
C32 C 0.36829(16) -0.01832(14) 0.12619(14) 0.0335(6) Uani 1 1 d . . .
C33 C 0.41007(19) -0.05576(15) 0.19049(15) 0.0440(7) Uani 1 1 d . . .
H33A H 0.4292 -0.0278 0.2339 0.053 Uiso 1 1 calc R . .
C34 C 0.4245(2) -0.13368(16) 0.19269(17) 0.0485(8) Uani 1 1 d . . .
H34A H 0.4539 -0.1585 0.2373 0.058 Uiso 1 1 calc R . .
C35 C 0.39645(19) -0.17451(16) 0.13059(16) 0.0469(8) Uani 1 1 d . . .
H35A H 0.4052 -0.2279 0.1322 0.056 Uiso 1 1 calc R . .
C36 C 0.3551(2) -0.13824(16) 0.06507(17) 0.0507(8) Uani 1 1 d . . .
H36A H 0.3362 -0.1668 0.0220 0.061 Uiso 1 1 calc R . .
C37 C 0.34114(18) -0.06037(15) 0.06234(15) 0.0412(7) Uani 1 1 d . . .
C38 C 0.28694(19) -0.03786(18) -0.06944(17) 0.0486(8) Uani 1 1 d . . .
C39 C 0.2529(2) 0.02364(17) -0.12682(16) 0.0503(8) Uani 1 1 d . . .
C40 C 0.1751(2) -0.0073(2) -0.18890(19) 0.0855(13) Uani 1 1 d . . .
H40A H 0.1308 -0.0165 -0.1728 0.128 Uiso 1 1 calc R . .
H40B H 0.1891 -0.0550 -0.2058 0.128 Uiso 1 1 calc R . .
H40C H 0.1554 0.0298 -0.2280 0.128 Uiso 1 1 calc R . .
C41 C 0.2327(2) 0.09857(18) -0.10116(19) 0.0728(11) Uani 1 1 d . . .
H41A H 0.1893 0.0905 -0.0839 0.109 Uiso 1 1 calc R . .
H41B H 0.2124 0.1350 -0.1408 0.109 Uiso 1 1 calc R . .
H41C H 0.2835 0.1186 -0.0622 0.109 Uiso 1 1 calc R . .
C42 C 0.3217(2) 0.0386(2) -0.1532(2) 0.0796(11) Uani 1 1 d . . .
H42A H 0.3352 -0.0090 -0.1707 0.119 Uiso 1 1 calc R . .
H42B H 0.3721 0.0582 -0.1136 0.119 Uiso 1 1 calc R . .
H42C H 0.3013 0.0760 -0.1920 0.119 Uiso 1 1 calc R . .
C43 C 0.58826(16) 0.30363(14) 0.10333(14) 0.0315(6) Uani 1 1 d . . .
C44 C 0.66447(17) 0.31223(16) 0.16260(15) 0.0421(7) Uani 1 1 d . . .
H44A H 0.6665 0.3086 0.2092 0.050 Uiso 1 1 calc R . .
C45 C 0.73667(19) 0.32585(18) 0.15477(16) 0.0504(8) Uani 1 1 d . . .
H45A H 0.7883 0.3317 0.1959 0.060 Uiso 1 1 calc R . .
C46 C 0.73526(18) 0.33116(16) 0.08768(16) 0.0444(7) Uani 1 1 d . . .
H46A H 0.7859 0.3398 0.0828 0.053 Uiso 1 1 calc R . .
C47 C 0.66017(17) 0.32397(15) 0.02744(15) 0.0378(7) Uani 1 1 d . . .
H47A H 0.6590 0.3283 -0.0189 0.045 Uiso 1 1 calc R . .
C48 C 0.58652(16) 0.31040(15) 0.03512(14) 0.0342(6) Uani 1 1 d . . .
C49 C 0.48092(18) 0.32410(15) -0.09143(15) 0.0404(7) Uani 1 1 d . . .
C50 C 0.38794(19) 0.31344(16) -0.14074(15) 0.0457(8) Uani 1 1 d . . .
C51 C 0.3830(2) 0.25280(18) -0.19554(17) 0.0655(10) Uani 1 1 d . . .
H51A H 0.4042 0.2044 -0.1710 0.098 Uiso 1 1 calc R . .
H51B H 0.4172 0.2686 -0.2204 0.098 Uiso 1 1 calc R . .
H51C H 0.3245 0.2466 -0.2304 0.098 Uiso 1 1 calc R . .
C52 C 0.3352(2) 0.2876(2) -0.10171(19) 0.0788(12) Uani 1 1 d . . .
H52A H 0.3382 0.3260 -0.0663 0.118 Uiso 1 1 calc R . .
H52B H 0.3569 0.2392 -0.0775 0.118 Uiso 1 1 calc R . .
H52C H 0.2766 0.2811 -0.1363 0.118 Uiso 1 1 calc R . .
C53 C 0.3539(2) 0.38935(18) -0.17837(18) 0.0692(10) Uani 1 1 d . . .
H53A H 0.3571 0.4277 -0.1428 0.104 Uiso 1 1 calc R . .
H53B H 0.2952 0.3830 -0.2129 0.104 Uiso 1 1 calc R . .
H53C H 0.3874 0.4059 -0.2035 0.104 Uiso 1 1 calc R . .
C54 C 0.27509(19) 0.53671(15) 0.11987(16) 0.0416(7) Uani 1 1 d . . .
C55 C 0.3158(2) 0.58253(16) 0.17980(17) 0.0539(8) Uani 1 1 d . . .
H55A H 0.3569 0.5609 0.2224 0.065 Uiso 1 1 calc R . .
C56 C 0.2972(3) 0.65925(18) 0.1781(2) 0.0667(10) Uani 1 1 d . . .
H56A H 0.3255 0.6901 0.2191 0.080 Uiso 1 1 calc R . .
C57 C 0.2368(3) 0.69067(18) 0.1161(2) 0.0670(11) Uani 1 1 d . . .
H57A H 0.2234 0.7431 0.1152 0.080 Uiso 1 1 calc R . .
C58 C 0.1963(2) 0.64723(16) 0.05603(19) 0.0537(9) Uani 1 1 d . . .
H58A H 0.1549 0.6694 0.0139 0.064 Uiso 1 1 calc R . .
C59 C 0.21628(19) 0.56963(15) 0.05701(16) 0.0433(7) Uani 1 1 d . . .
C60 C 0.11778(19) 0.53331(18) -0.06864(18) 0.0529(8) Uani 1 1 d . . .
C61 C 0.0955(2) 0.4645(2) -0.12001(18) 0.0641(10) Uani 1 1 d . . .
C62 C 0.1512(3) 0.3974(2) -0.0947(2) 0.123(2) Uani 1 1 d . . .
H62A H 0.2084 0.4116 -0.0869 0.185 Uiso 1 1 calc R . .
H62B H 0.1306 0.3570 -0.1307 0.185 Uiso 1 1 calc R . .
H62C H 0.1515 0.3792 -0.0497 0.185 Uiso 1 1 calc R . .
C63 C 0.0093(3) 0.4364(3) -0.1290(4) 0.161(3) Uani 1 1 d . . .
H63A H -0.0074 0.3926 -0.1614 0.241 Uiso 1 1 calc R . .
H63B H -0.0320 0.4772 -0.1492 0.241 Uiso 1 1 calc R . .
H63C H 0.0120 0.4214 -0.0824 0.241 Uiso 1 1 calc R . .
C64 C 0.0845(5) 0.4918(3) -0.1916(3) 0.207(4) Uani 1 1 d . . .
H64A H 0.1383 0.5107 -0.1888 0.310 Uiso 1 1 calc R . .
H64B H 0.0430 0.5329 -0.2074 0.310 Uiso 1 1 calc R . .
H64C H 0.0650 0.4498 -0.2260 0.310 Uiso 1 1 calc R . .
O1 O -0.12380(15) 0.12125(15) -0.04393(13) 0.0758(8) Uani 1 1 d . . .
O2 O 0.29753(15) -0.10400(12) -0.08648(11) 0.0663(7) Uani 1 1 d . . .
O3 O 0.52938(14) 0.34845(11) -0.11626(11) 0.0526(6) Uani 1 1 d . . .
O4 O 0.08155(14) 0.59412(13) -0.08716(13) 0.0722(7) Uani 1 1 d . . .

loop_
_atom_site_aniso_label
_atom_site_aniso_U_11
_atom_site_aniso_U_22
_atom_site_aniso_U_33
_atom_site_aniso_U_23
_atom_site_aniso_U_13
_atom_site_aniso_U_12
Co1 0.0280(2) 0.02562(19) 0.03124(19) -0.00125(15) 0.01242(16) -0.00156(16)
N1 0.0296(13) 0.0274(12) 0.0267(11) -0.0014(9) 0.0099(10) -0.0004(9)
N2 0.0260(12) 0.0270(12) 0.0284(12) -0.0043(9) 0.0099(10) -0.0033(9)
N3 0.0282(12) 0.0287(12) 0.0318(12) -0.0001(9) 0.0131(10) -0.0021(9)
N4 0.0296(13) 0.0282(12) 0.0315(12) -0.0006(9) 0.0139(10) -0.0010(10)
N5 0.0307(14) 0.0771(19) 0.0392(14) -0.0081(13) 0.0154(12) -0.0186(13)
N6 0.0690(19) 0.0329(14) 0.0446(15) -0.0078(11) 0.0103(14) 0.0178(13)
N7 0.0321(14) 0.0696(17) 0.0343(14) 0.0051(12) 0.0114(12) -0.0174(12)
N8 0.0576(18) 0.0319(14) 0.0588(16) 0.0072(12) 0.0240(15) 0.0151(12)
C1 0.0371(16) 0.0284(15) 0.0358(15) 0.0001(11) 0.0180(14) 0.0010(12)
C2 0.0467(19) 0.0320(16) 0.0577(19) 0.0026(13) 0.0298(16) 0.0063(14)
C3 0.0381(17) 0.0353(16) 0.0502(18) 0.0013(13) 0.0246(15) 0.0055(13)
C4 0.0289(15) 0.0298(15) 0.0277(14) -0.0012(11) 0.0099(12) 0.0017(12)
C5 0.0269(14) 0.0316(15) 0.0254(13) -0.0017(11) 0.0070(12) -0.0023(12)
C6 0.0282(15) 0.0275(14) 0.0308(15) -0.0041(11) 0.0097(13) -0.0048(11)
C7 0.0325(16) 0.0292(15) 0.0511(17) -0.0042(12) 0.0202(14) -0.0063(12)
C8 0.0390(17) 0.0273(15) 0.0477(17) -0.0041(12) 0.0217(14) -0.0048(13)
C9 0.0303(15) 0.0269(14) 0.0299(14) -0.0039(11) 0.0109(13) -0.0032(11)
C10 0.0354(16) 0.0278(14) 0.0299(14) -0.0023(11) 0.0122(13) -0.0004(12)
C11 0.0326(16) 0.0310(15) 0.0371(15) -0.0035(11) 0.0174(13) 0.0008(12)
C12 0.0409(18) 0.0307(16) 0.0594(19) -0.0012(13) 0.0272(16) 0.0044(13)
C13 0.0362(17) 0.0380(17) 0.0563(19) -0.0020(13) 0.0246(15) 0.0008(13)
C14 0.0285(15) 0.0342(15) 0.0303(14) -0.0016(11) 0.0129(13) -0.0013(12)
C15 0.0282(15) 0.0366(15) 0.0251(14) 0.0020(11) 0.0091(12) -0.0028(12)
C16 0.0329(16) 0.0299(15) 0.0315(15) 0.0000(11) 0.0103(13) -0.0035(12)
C17 0.0378(17) 0.0331(16) 0.0563(18) 0.0015(13) 0.0246(15) -0.0077(13)
C18 0.0495(19) 0.0274(15) 0.0597(19) 0.0003(13) 0.0270(16) -0.0059(14)
C19 0.0373(17) 0.0270(14) 0.0361(15) -0.0005(11) 0.0156(14) -0.0050(12)
C20 0.0419(17) 0.0302(15) 0.0355(15) -0.0007(11) 0.0167(14) 0.0001(13)
C21 0.0338(16) 0.0283(14) 0.0408(16) -0.0027(12) 0.0191(14) -0.0014(12)
C22 0.0440(18) 0.0422(17) 0.0415(17) -0.0026(13) 0.0189(15) 0.0000(14)
C23 0.060(2) 0.0506(19) 0.057(2) -0.0014(15) 0.0408(19) 0.0036(16)
C24 0.0398(19) 0.053(2) 0.065(2) 0.0084(16) 0.0320(18) 0.0067(15)
C25 0.0329(18) 0.057(2) 0.054(2) 0.0041(15) 0.0210(16) -0.0004(14)
C26 0.0307(16) 0.0434(17) 0.0404(17) 0.0004(13) 0.0171(14) -0.0031(13)
C27 0.0373(18) 0.0432(17) 0.0435(18) -0.0006(13) 0.0120(15) -0.0069(14)
C28 0.0423(19) 0.055(2) 0.0404(17) -0.0056(14) 0.0122(15) -0.0128(15)
C29 0.065(3) 0.113(3) 0.044(2) -0.003(2) 0.0142(19) -0.028(2)
C30 0.053(2) 0.0516(19) 0.0482(19) -0.0022(14) 0.0265(17) -0.0117(16)
C31 0.084(3) 0.058(2) 0.074(2) -0.0096(18) 0.044(2) -0.012(2)
C32 0.0334(16) 0.0290(14) 0.0425(16) -0.0026(12) 0.0204(14) -0.0001(12)
C33 0.058(2) 0.0348(17) 0.0421(17) -0.0003(13) 0.0241(16) 0.0048(14)
C34 0.058(2) 0.0407(18) 0.0515(19) 0.0120(14) 0.0282(17) 0.0117(15)
C35 0.051(2) 0.0293(16) 0.063(2) 0.0010(14) 0.0268(17) 0.0060(14)
C36 0.057(2) 0.0295(16) 0.062(2) -0.0081(14) 0.0217(18) 0.0056(14)
C37 0.0432(18) 0.0299(16) 0.0510(18) -0.0038(13) 0.0203(15) 0.0026(13)
C38 0.046(2) 0.0465(19) 0.057(2) 0.0003(16) 0.0259(17) 0.0011(15)
C39 0.047(2) 0.0485(19) 0.0498(19) 0.0016(15) 0.0154(17) 0.0032(15)
C40 0.077(3) 0.091(3) 0.066(2) 0.014(2) 0.008(2) -0.019(2)
C41 0.087(3) 0.053(2) 0.075(2) 0.0200(18) 0.031(2) 0.021(2)
C42 0.081(3) 0.085(3) 0.089(3) 0.012(2) 0.051(3) 0.004(2)
C43 0.0284(15) 0.0300(15) 0.0352(16) 0.0030(11) 0.0126(13) -0.0020(12)
C44 0.0336(17) 0.0543(19) 0.0343(16) 0.0012(13) 0.0105(14) -0.0061(14)
C45 0.0275(17) 0.068(2) 0.0449(19) 0.0020(15) 0.0044(15) -0.0044(15)
C46 0.0292(17) 0.0514(19) 0.053(2) 0.0023(14) 0.0179(15) -0.0063(14)
C47 0.0355(17) 0.0427(17) 0.0388(16) 0.0005(12) 0.0195(14) -0.0052(13)
C48 0.0252(15) 0.0405(16) 0.0342(16) -0.0013(12) 0.0098(13) -0.0050(12)
C49 0.0409(18) 0.0321(16) 0.0462(19) 0.0045(13) 0.0166(16) -0.0062(13)
C50 0.0405(18) 0.0470(18) 0.0398(17) 0.0016(13) 0.0074(15) -0.0025(14)
C51 0.058(2) 0.057(2) 0.060(2) -0.0104(17) 0.0040(18) -0.0059(17)
C52 0.036(2) 0.119(3) 0.063(2) 0.006(2) 0.0027(19) -0.015(2)
C53 0.062(2) 0.055(2) 0.066(2) 0.0055(17) 0.0021(19) 0.0102(18)
C54 0.053(2) 0.0260(15) 0.0593(19) -0.0021(13) 0.0366(17) 0.0001(14)
C55 0.073(2) 0.0357(18) 0.060(2) -0.0053(15) 0.0352(19) -0.0038(16)
C56 0.093(3) 0.0367(19) 0.083(3) -0.0198(18) 0.049(2) -0.0101(19)
C57 0.094(3) 0.0268(18) 0.111(3) -0.0022(19) 0.073(3) 0.0048(18)
C58 0.066(2) 0.0321(17) 0.082(2) 0.0086(16) 0.050(2) 0.0099(16)
C59 0.052(2) 0.0278(15) 0.063(2) 0.0035(14) 0.0361(17) 0.0032(14)
C60 0.0333(18) 0.048(2) 0.077(2) 0.0147(17) 0.0224(18) 0.0081(15)
C61 0.051(2) 0.062(2) 0.067(2) -0.0007(18) 0.0124(19) 0.0086(18)
C62 0.107(4) 0.101(4) 0.102(3) -0.047(3) -0.013(3) 0.042(3)
C63 0.075(4) 0.104(4) 0.291(8) -0.089(5) 0.066(5) -0.014(3)
C64 0.405(12) 0.122(5) 0.079(4) -0.002(3) 0.090(6) -0.062(6)
O1 0.0520(15) 0.104(2) 0.0785(17) -0.0338(14) 0.0340(14) -0.0416(14)
O2 0.0836(18) 0.0543(15) 0.0640(15) -0.0087(11) 0.0342(14) 0.0090(13)
O3 0.0609(15) 0.0449(13) 0.0520(13) 0.0023(10) 0.0239(12) -0.0058(11)
O4 0.0403(14) 0.0496(14) 0.1090(19) 0.0148(13) 0.0145(14) 0.0126(11)

loop_
_atom_type_symbol
_atom_type_description
_atom_type_scat_dispersion_real
_atom_type_scat_dispersion_imag
_atom_type_scat_source
C C 0.0033 0.0016 'International Tables Vol C Tables 4.2.6.8 and 6.1.1.4'
H H 0.0000 0.0000 'International Tables Vol C Tables 4.2.6.8 and 6.1.1.4'
N N 0.0061 0.0033 'International Tables Vol C Tables 4.2.6.8 and 6.1.1.4'
Co Co 0.3494 0.9721 'International Tables Vol C Tables 4.2.6.8 and 6.1.1.4'
O O 0.0106 0.0060 'International Tables Vol C Tables 4.2.6.8 and 6.1.1.4'

loop_
_geom_angle_atom_site_label_1
_geom_angle_atom_site_label_2
_geom_angle_atom_site_label_3
_geom_angle
_geom_angle_site_symmetry_1
_geom_angle_site_symmetry_3
_geom_angle_publ_flag
N3 Co1 N1 179.89(11) . . yes
N3 Co1 N2 89.98(8) . . yes
N1 Co1 N2 90.11(8) . . yes
N3 Co1 N4 90.24(8) . . yes
N1 Co1 N4 89.67(8) . . yes
N2 Co1 N4 178.62(8) . . yes
C1 N1 C4 104.0(2) . . yes
C1 N1 Co1 128.03(17) . . yes
C4 N1 Co1 127.94(16) . . yes
C6 N2 C9 104.41(19) . . yes
C6 N2 Co1 127.90(16) . . yes
C9 N2 Co1 127.65(17) . . yes
C11 N3 C14 104.0(2) . . yes
C11 N3 Co1 127.95(17) . . yes
C14 N3 Co1 128.05(17) . . yes
C16 N4 C19 104.1(2) . . yes
C16 N4 Co1 127.67(16) . . yes
C19 N4 Co1 128.24(17) . . yes
C27 N5 C26 130.3(2) . . yes
C38 N6 C37 131.3(2) . . yes
C49 N7 C48 130.7(2) . . yes
C60 N8 C59 131.3(3) . . yes
C20 C1 N1 125.8(2) . . yes
C20 C1 C2 123.5(2) . . yes
N1 C1 C2 110.7(2) . . yes
C3 C2 C1 107.4(2) . . yes
C2 C3 C4 106.8(2) . . yes
N1 C4 C5 125.2(2) . . yes
N1 C4 C3 111.1(2) . . yes
C5 C4 C3 123.7(2) . . yes
C6 C5 C4 123.1(2) . . yes
C6 C5 C21 119.2(2) . . yes
C4 C5 C21 117.6(2) . . yes
N2 C6 C5 125.6(2) . . yes
N2 C6 C7 110.3(2) . . yes
C5 C6 C7 124.0(2) . . yes
C8 C7 C6 107.5(2) . . yes
C7 C8 C9 107.1(2) . . yes
C10 C9 N2 125.5(2) . . yes
C10 C9 C8 123.9(2) . . yes
N2 C9 C8 110.6(2) . . yes
C11 C10 C9 123.0(2) . . yes
C11 C10 C32 118.8(2) . . yes
C9 C10 C32 118.2(2) . . yes
C10 C11 N3 126.0(2) . . yes
C10 C11 C12 123.5(2) . . yes
N3 C11 C12 110.5(2) . . yes
C13 C12 C11 107.5(2) . . yes
C12 C13 C14 107.2(2) . . yes
C15 C14 N3 124.7(2) . . yes
C15 C14 C13 124.4(2) . . yes
N3 C14 C13 110.8(2) . . yes
C16 C15 C14 123.5(2) . . yes
C16 C15 C43 118.4(2) . . yes
C14 C15 C43 118.1(2) . . yes
N4 C16 C15 125.8(2) . . yes
N4 C16 C17 110.6(2) . . yes
C15 C16 C17 123.6(3) . . yes
C18 C17 C16 107.1(2) . . yes
C17 C18 C19 107.1(2) . . yes
C20 C19 N4 124.9(2) . . yes
C20 C19 C18 123.9(2) . . yes
N4 C19 C18 111.1(2) . . yes
C1 C20 C19 123.3(2) . . yes
C1 C20 C54 117.5(2) . . yes
C19 C20 C54 119.1(2) . . yes
C22 C21 C26 118.0(2) . . yes
C22 C21 C5 120.8(2) . . yes
C26 C21 C5 121.2(2) . . yes
C23 C22 C21 120.8(3) . . yes
C24 C23 C22 120.1(3) . . yes
C23 C24 C25 120.5(3) . . yes
C26 C25 C24 119.4(3) . . yes
C25 C26 C21 121.1(3) . . yes
C25 C26 N5 122.6(3) . . yes
C21 C26 N5 116.2(2) . . yes
O1 C27 N5 123.0(3) . . yes
O1 C27 C28 121.8(3) . . yes
N5 C27 C28 115.2(3) . . yes
C29 C28 C30 109.4(3) . . yes
C29 C28 C27 107.8(3) . . yes
C30 C28 C27 113.9(2) . . yes
C29 C28 C31 109.6(3) . . yes
C30 C28 C31 109.7(3) . . yes
C27 C28 C31 106.3(2) . . yes
C33 C32 C37 118.7(2) . . yes
C33 C32 C10 120.4(2) . . yes
C37 C32 C10 120.9(2) . . yes
C32 C33 C34 121.1(3) . . yes
C35 C34 C33 119.9(3) . . yes
C34 C35 C36 120.2(3) . . yes
C37 C36 C35 120.2(3) . . yes
C36 C37 C32 119.8(3) . . yes
C36 C37 N6 123.0(3) . . yes
C32 C37 N6 117.2(2) . . yes
O2 C38 N6 122.4(3) . . yes
O2 C38 C39 119.8(3) . . yes
N6 C38 C39 117.8(3) . . yes
C41 C39 C40 110.1(3) . . yes
C41 C39 C38 114.7(3) . . yes
C40 C39 C38 108.4(3) . . yes
C41 C39 C42 108.0(3) . . yes
C40 C39 C42 108.8(3) . . yes
C38 C39 C42 106.6(3) . . yes
C44 C43 C48 118.6(2) . . yes
C44 C43 C15 121.6(2) . . yes
C48 C43 C15 119.7(2) . . yes
C45 C44 C43 120.9(3) . . yes
C44 C45 C46 120.5(3) . . yes
C45 C46 C47 120.1(3) . . yes
C46 C47 C48 119.6(3) . . yes
C47 C48 C43 120.3(2) . . yes
C47 C48 N7 123.1(2) . . yes
C43 C48 N7 116.6(2) . . yes
O3 C49 N7 122.4(3) . . yes
O3 C49 C50 119.7(3) . . yes
N7 C49 C50 117.8(3) . . yes
C49 C50 C51 106.7(3) . . yes
C49 C50 C52 113.7(2) . . yes
C51 C50 C52 108.9(3) . . yes
C49 C50 C53 108.0(2) . . yes
C51 C50 C53 110.2(3) . . yes
C52 C50 C53 109.3(3) . . yes
C55 C54 C59 119.0(3) . . yes
C55 C54 C20 120.8(3) . . yes
C59 C54 C20 120.2(2) . . yes
C56 C55 C54 120.9(3) . . yes
C57 C56 C55 119.5(3) . . yes
C58 C57 C56 120.9(3) . . yes
C57 C58 C59 119.8(3) . . yes
C54 C59 C58 119.8(3) . . yes
C54 C59 N8 116.6(2) . . yes
C58 C59 N8 123.6(3) . . yes
O4 C60 N8 123.0(3) . . yes
O4 C60 C61 121.6(3) . . yes
N8 C60 C61 115.4(3) . . yes
C62 C61 C64 113.4(4) . . yes
C62 C61 C63 105.0(4) . . yes
C64 C61 C63 106.1(5) . . yes
C62 C61 C60 116.4(3) . . yes
C64 C61 C60 108.5(3) . . yes
C63 C61 C60 106.6(3) . . yes

loop_
_geom_bond_atom_site_label_1
_geom_bond_atom_site_label_2
_geom_bond_distance
_geom_bond_site_symmetry_2
_geom_bond_publ_flag
Co1 N3 1.959(2) . yes
Co1 N1 1.963(2) . yes
Co1 N2 1.970(2) . yes
Co1 N4 1.970(2) . yes
N1 C1 1.391(3) . yes
N1 C4 1.391(3) . yes
N2 C6 1.380(3) . yes
N2 C9 1.400(3) . yes
N3 C11 1.393(3) . yes
N3 C14 1.396(3) . yes
N4 C16 1.379(3) . yes
N4 C19 1.395(3) . yes
N5 C27 1.350(3) . yes
N5 C26 1.410(3) . yes
N6 C38 1.316(4) . yes
N6 C37 1.432(3) . yes
N7 C49 1.335(3) . yes
N7 C48 1.409(3) . yes
N8 C60 1.350(4) . yes
N8 C59 1.412(3) . yes
C1 C20 1.378(4) . yes
C1 C2 1.431(4) . yes
C2 C3 1.352(4) . yes
C3 C4 1.431(3) . yes
C4 C5 1.396(3) . yes
C5 C6 1.386(3) . yes
C5 C21 1.499(4) . yes
C6 C7 1.442(3) . yes
C7 C8 1.342(4) . yes
C8 C9 1.429(3) . yes
C9 C10 1.384(4) . yes
C10 C11 1.379(4) . yes
C10 C32 1.512(3) . yes
C11 C12 1.435(4) . yes
C12 C13 1.344(4) . yes
C13 C14 1.430(4) . yes
C14 C15 1.395(3) . yes
C15 C16 1.382(3) . yes
C15 C43 1.500(3) . yes
C16 C17 1.445(3) . yes
C17 C18 1.344(4) . yes
C18 C19 1.424(4) . yes
C19 C20 1.386(4) . yes
C20 C54 1.517(4) . yes
C21 C22 1.389(4) . yes
C21 C26 1.403(4) . yes
C22 C23 1.386(4) . yes
C23 C24 1.372(4) . yes
C24 C25 1.385(4) . yes
C25 C26 1.382(4) . yes
C27 O1 1.208(3) . yes
C27 C28 1.534(4) . yes
C28 C29 1.515(4) . yes
C28 C30 1.532(4) . yes
C28 C31 1.546(4) . yes
C32 C33 1.382(4) . yes
C32 C37 1.407(4) . yes
C33 C34 1.392(4) . yes
C34 C35 1.367(4) . yes
C35 C36 1.390(4) . yes
C36 C37 1.389(4) . yes
C38 O2 1.252(3) . yes
C38 C39 1.527(4) . yes
C39 C41 1.518(4) . yes
C39 C40 1.525(4) . yes
C39 C42 1.543(4) . yes
C43 C44 1.388(3) . yes
C43 C48 1.400(3) . yes
C44 C45 1.367(4) . yes
C45 C46 1.377(4) . yes
C46 C47 1.384(4) . yes
C47 C48 1.390(4) . yes
C49 O3 1.241(3) . yes
C49 C50 1.528(4) . yes
C50 C51 1.531(4) . yes
C50 C52 1.533(4) . yes
C50 C53 1.534(4) . yes
C54 C55 1.394(4) . yes
C54 C59 1.397(4) . yes
C55 C56 1.386(4) . yes
C56 C57 1.385(5) . yes
C57 C58 1.372(5) . yes
C58 C59 1.408(4) . yes
C60 O4 1.221(3) . yes
C60 C61 1.547(5) . yes
C61 C62 1.480(5) . yes
C61 C64 1.487(5) . yes
C61 C63 1.529(6) . yes
